data_7247024
loop_
_publ_author_name
'Sun, Xuancheng'
'Li, Chaoxiong'
'Meng, Xianggao'
'Wang, Dunjia'
'Zheng, Chunyang'

_publ_section_title
;
 A highly thermal and pH-stable fluorescence sensor for rapid detection of
 Hg2+, Fe3+, and tetracycline in aqueous solutions
;
_journal_issue 32
_journal_name_full CrystEngComm
_journal_page_first 4531
_journal_page_last 4538
_journal_paper_doi 10.1039/D3CE00571B
_journal_volume 25
_journal_year 2023
_chemical_formula_moiety 'C27 H19 N5, C H4 O'
_chemical_formula_sum 'C28 H23 N5 O'
_chemical_formula_weight 445.51
_space_group_crystal_system orthorhombic
_space_group_IT_number 41
_space_group_name_Hall 'A 2 -2ab'
_space_group_name_H-M_alt 'A e a 2'
_atom_sites_solution_hydrogens geom
_atom_sites_solution_primary direct
_audit_creation_date 2023-02-19
_audit_creation_method
;
Olex2 1.3-alpha
(compiled 2019.04.09 svn.r3586 for OlexSys, GUI svn.r5731)
;
_audit_update_record
;
2023-05-08 deposited with the CCDC.	2023-07-13 downloaded from the CCDC.
;
_cell_angle_alpha 90
_cell_angle_beta 90
_cell_angle_gamma 90
_cell_formula_units_Z 8
_cell_length_a 17.7843(2)
_cell_length_b 34.8725(4)
_cell_length_c 7.54963(9)
_cell_measurement_reflns_used 6446
_cell_measurement_temperature 293(2)
_cell_measurement_theta_max 68.1940
_cell_measurement_theta_min 3.5520
_cell_volume 4682.15(9)
_computing_cell_refinement 'CrysAlisPro 1.171.40.53 (Rigaku OD, 2019)'
_computing_data_collection 'CrysAlisPro 1.171.40.53 (Rigaku OD, 2019)'
_computing_data_reduction 'CrysAlisPro 1.171.40.53 (Rigaku OD, 2019)'
_computing_molecular_graphics 'Olex2 (Dolomanov et al., 2009)'
_computing_publication_material 'Olex2 (Dolomanov et al., 2009)'
_computing_structure_refinement 'ShelXL (Sheldrick, 2015)'
_computing_structure_solution 'ShelXS (Sheldrick, 2008)'
_diffrn_ambient_temperature 293(2)
_diffrn_detector 'CCD plate'
_diffrn_detector_area_resol_mean 10.0000
_diffrn_detector_type HyPix3000
_diffrn_measured_fraction_theta_full 0.994
_diffrn_measured_fraction_theta_max 0.986
_diffrn_measurement_details
;
List of Runs (angles in degrees, time in seconds):

  # Type    Start    End  Width  t~exp~   \w     \q     \k     \f   Frames
#--------------------------------------------------------------------------
  1  \w     17.00  55.00   0.50    0.28    --   44.11  77.00   0.00   76
  2  \w     60.00 112.00   0.50    0.28    --   44.11  77.00   0.00  104
  3  \w     53.00  78.00   0.50    0.28    --   44.11  -9.00  95.00   50
  4  \w     29.00  98.00   0.50    1.10    --   96.32 -33.00 120.00  138
  5  \w     95.00 121.00   0.50    1.10    --   96.32-150.00 120.00   52
  6  \w     36.00  84.00   0.50    1.10    --   96.32-150.00 120.00   96
  7  \w     62.00  88.00   0.50    1.10    --   96.32-125.00  15.00   52
  8  \w     22.00  74.00   0.50    0.28    --   44.11-125.00  15.00  104
  9  \w     29.00 121.00   0.50    1.10    --   96.32 -68.00 -30.00  184
 10  \w     37.00 109.00   0.50    1.10    --   96.32   9.00 -90.00  144
 11  \w     16.00  41.00   0.50    0.28    --   44.11   9.00 -90.00   50
 12  \w      1.00  26.00   0.50    0.28    --  -42.24   9.00 -90.00   50
 13  \w    -27.00  17.00   0.50    0.28    --   44.11  -9.00  95.00   88
 14  \w     70.00 141.00   0.50    1.10    --   96.32 125.00  93.00  142
 15  \w     37.00  76.00   0.50    0.28    --   44.11-122.00 -76.00   78
 16  \w     40.00  65.00   0.50    0.28    --   44.11-146.00-151.00   50
 17  \w    -57.00 -32.00   0.50    0.28    --  -42.24   9.00 -90.00   50
 18  \w   -105.00 -79.00   0.50    0.28    --  -42.24-138.00   0.00   52
 19  \w   -114.00 -88.00   0.50    1.10    --  -94.45  -9.00  95.00   52
 20  \w   -101.00 -53.00   0.50    1.10    --  -94.45  33.00  90.00   96
 21  \w   -110.00 -70.00   0.50    1.10    --  -94.45 117.00 150.00   80
 22  \w   -104.00 -79.00   0.50    0.28    --  -42.24-150.00 120.00   50
;
_diffrn_measurement_device 'four-circle diffractometer'
_diffrn_measurement_device_type 'XtaLAB Synergy, Single source at home/near, HyPix3000'
_diffrn_measurement_method '\w scans'
_diffrn_orient_matrix_type 'CrysAlisPro convention (1999,Acta A55,543-557)'
_diffrn_orient_matrix_UB_11 0.0695287000
_diffrn_orient_matrix_UB_12 0.0258023000
_diffrn_orient_matrix_UB_13 0.0246034000
_diffrn_orient_matrix_UB_21 -0.0510051000
_diffrn_orient_matrix_UB_22 0.0357094000
_diffrn_orient_matrix_UB_23 0.0012113000
_diffrn_orient_matrix_UB_31 -0.0081395000
_diffrn_orient_matrix_UB_32 -0.0033517000
_diffrn_orient_matrix_UB_33 0.2025619000
_diffrn_radiation_monochromator mirror
_diffrn_radiation_probe x-ray
_diffrn_radiation_type 'Cu K\a'
_diffrn_radiation_wavelength 1.54184
_diffrn_reflns_av_R_equivalents 0.0306
_diffrn_reflns_av_unetI/netI 0.0309
_diffrn_reflns_Laue_measured_fraction_full 0.994
_diffrn_reflns_Laue_measured_fraction_max 0.986
_diffrn_reflns_limit_h_max 21
_diffrn_reflns_limit_h_min -21
_diffrn_reflns_limit_k_max 42
_diffrn_reflns_limit_k_min -38
_diffrn_reflns_limit_l_max 8
_diffrn_reflns_limit_l_min -6
_diffrn_reflns_number 7617
_diffrn_reflns_point_group_measured_fraction_full 0.697
_diffrn_reflns_point_group_measured_fraction_max 0.690
_diffrn_reflns_theta_full 67.684
_diffrn_reflns_theta_max 68.336
_diffrn_reflns_theta_min 3.550
_diffrn_source 'micro-focus sealed X-ray tube'
_diffrn_source_type 'PhotonJet (Cu) X-ray Source'
_exptl_absorpt_coefficient_mu 0.632
_exptl_absorpt_correction_T_max 1.00000
_exptl_absorpt_correction_T_min 0.42864
_exptl_absorpt_correction_type multi-scan
_exptl_absorpt_process_details
;
CrysAlisPro 1.171.40.53 (Rigaku Oxford Diffraction, 2019)
Empirical absorption correction using spherical harmonics,
 implemented in SCALE3 ABSPACK scaling algorithm.
;
_exptl_crystal_colour 'clear light colourless'
_exptl_crystal_colour_lustre clear
_exptl_crystal_colour_modifier light
_exptl_crystal_colour_primary colourless
_exptl_crystal_density_diffrn 1.264
_exptl_crystal_description prism
_exptl_crystal_F_000 1872
_exptl_crystal_size_max 0.2
_exptl_crystal_size_mid 0.1
_exptl_crystal_size_min 0.08
_refine_diff_density_max 0.209
_refine_diff_density_min -0.208
_refine_diff_density_rms 0.035
_refine_ls_abs_structure_details
;
 Flack x determined using 634 quotients [(I+)-(I-)]/[(I+)+(I-)]
 (Parsons, Flack and Wagner, Acta Cryst. B69 (2013) 249-259).
;
_refine_ls_abs_structure_Flack 0.0(3)
_refine_ls_extinction_coef 0.00217(17)
_refine_ls_extinction_expression Fc^*^=kFc[1+0.001xFc^2^\l^3^/sin(2\q)]^-1/4^
_refine_ls_extinction_method 'SHELXL-2018/3 (Sheldrick 2018)'
_refine_ls_goodness_of_fit_ref 1.049
_refine_ls_hydrogen_treatment constr
_refine_ls_matrix_type full
_refine_ls_number_parameters 311
_refine_ls_number_reflns 2962
_refine_ls_number_restraints 1
_refine_ls_restrained_S_all 1.048
_refine_ls_R_factor_all 0.0414
_refine_ls_R_factor_gt 0.0405
_refine_ls_shift/su_max 0.001
_refine_ls_shift/su_mean 0.000
_refine_ls_structure_factor_coef Fsqd
_refine_ls_weighting_details 'w=1/[\s^2^(Fo^2^)+(0.0785P)^2^+0.8483P] where P=(Fo^2^+2Fc^2^)/3'
_refine_ls_weighting_scheme calc
_refine_ls_wR_factor_gt 0.1137
_refine_ls_wR_factor_ref 0.1154
_reflns_Friedel_coverage 0.290
_reflns_Friedel_fraction_full 0.344
_reflns_Friedel_fraction_max 0.339
_reflns_number_gt 2860
_reflns_number_total 2962
_reflns_threshold_expression 'I > 2\s(I)'
_cod_data_source_file d3ce00571b2.cif
_cod_data_source_block z1-chon
_cod_depositor_comments 'Adding full bibliography for 7247024--7247025.cif.'
_cod_original_cell_volume 4682.15(10)
_cod_original_sg_symbol_Hall 'A 2 -2ac'
_cod_database_code 7247024
_shelx_shelxl_version_number 2018/3
_shelx_space_group_comment
;
The symmetry employed for this shelxl refinement is uniquely defined
by the following loop, which should always be used as a source of
symmetry information in preference to the above space-group names.
They are only intended as comments.
;
_shelx_estimated_absorpt_t_max 0.951
_shelx_estimated_absorpt_t_min 0.884
_diffrn_oxdiff_digest_frames
;
0108a0a530f7dc18413548b1dfdbe4aef70003668ea
;
_reflns_odcompleteness_completeness 99.54
_reflns_odcompleteness_iscentric 1
_reflns_odcompleteness_theta 66.97
_olex2_refinement_description
;
1. Fixed Uiso
 At 1.2 times of:
  All C(H) groups
 At 1.5 times of:
  All C(H,H,H) groups, All O(H) groups
2.a Aromatic/amide H refined with riding coordinates:
 C16(H16), C9(H9), C12(H12), C14(H14), C10(H10), C17(H17), C2(H2), C5(H5),
 C19(H19), C23(H23), C3(H3), C24(H24), C18(H18), C21(H21), C25(H25), C26(H26)
2.b Idealised Me refined as rotating group:
 C13(H13A,H13B,H13C), C28(H28A,H28B,H28C)
2.c Idealised tetrahedral OH refined as rotating group:
 O1(H1)
;
_olex2_submission_special_instructions 'No special instructions were received'
_oxdiff_exptl_absorpt_empirical_details
;
Empirical correction (ABSPACK) includes:
- Absorption correction using spherical harmonics
- Frame scaling
;
_oxdiff_exptl_absorpt_empirical_full_max 1.554
_oxdiff_exptl_absorpt_empirical_full_min 0.457

loop_
_space_group_symop_operation_xyz
'x, y, z'
'-x, -y, z'
'-x+1/2, y, z+1/2'
'x+1/2, -y, z+1/2'
'x, y+1/2, z+1/2'
'-x, -y+1/2, z+1/2'
'-x+1/2, y+1/2, z+1'
'x+1/2, -y+1/2, z+1'

loop_
_atom_site_label
_atom_site_type_symbol
_atom_site_fract_x
_atom_site_fract_y
_atom_site_fract_z
_atom_site_U_iso_or_equiv
_atom_site_adp_type
_atom_site_occupancy
_atom_site_site_symmetry_order
_atom_site_calc_flag
_atom_site_refinement_flags_posn
_atom_site_refinement_flags_adp
_atom_site_refinement_flags_occupancy
_atom_site_disorder_assembly
_atom_site_disorder_group
N1 N -0.22283(10) -0.63766(6) -1.0702(3) 0.0497(5) Uani 1 1 d . . . . .
C6 C -0.35059(13) -0.63595(7) -1.0726(4) 0.0452(6) Uani 1 1 d . . . . .
N2 N -0.34773(11) -0.49718(5) -0.8938(3) 0.0461(5) Uani 1 1 d . . . . .
C7 C -0.32326(12) -0.59841(6) -1.0242(4) 0.0427(5) Uani 1 1 d . . . . .
C8 C -0.24379(13) -0.60066(6) -1.0254(3) 0.0442(5) Uani 1 1 d . . . . .
C16 C -0.28673(14) -0.44776(8) -1.0958(4) 0.0546(6) Uani 1 1 d . . . . .
H16 H -0.252606 -0.463976 -1.151463 0.066 Uiso 1 1 calc R . . . .
C9 C -0.19908(13) -0.56926(7) -0.9847(4) 0.0478(6) Uani 1 1 d . . . . .
H9 H -0.146905 -0.571062 -0.985775 0.057 Uiso 1 1 calc R . . . .
C12 C -0.35774(13) -0.56380(6) -0.9817(4) 0.0444(5) Uani 1 1 d . . . . .
H12 H -0.409870 -0.561715 -0.980217 0.053 Uiso 1 1 calc R . . . .
C14 C -0.40299(14) -0.49311(8) -0.7715(5) 0.0565(7) Uani 1 1 d . . . . .
H14 H -0.421138 -0.513342 -0.703632 0.068 Uiso 1 1 calc R . . . .
C1 C -0.28630(13) -0.65913(7) -1.0980(4) 0.0488(6) Uani 1 1 d . . . . .
N4 N -0.50098(13) -0.70610(6) -1.1672(4) 0.0572(6) Uani 1 1 d . . . . .
C13 C -0.14569(14) -0.65124(9) -1.0846(5) 0.0602(8) Uani 1 1 d . . . . .
H13A H -0.118198 -0.634878 -1.163775 0.090 Uiso 1 1 calc GR . . . .
H13B H -0.145536 -0.676975 -1.129720 0.090 Uiso 1 1 calc GR . . . .
H13C H -0.122439 -0.650813 -0.969866 0.090 Uiso 1 1 calc GR . . . .
N3 N -0.42838(13) -0.45800(7) -0.7582(4) 0.0606(6) Uani 1 1 d . . . . .
C15 C -0.33579(12) -0.46103(7) -0.9669(4) 0.0440(5) Uani 1 1 d . . . . .
C22 C -0.55634(14) -0.69353(7) -1.2810(4) 0.0476(6) Uani 1 1 d . . . . .
C10 C -0.23418(12) -0.53566(7) -0.9429(4) 0.0479(6) Uani 1 1 d . . . . .
H10 H -0.205427 -0.514247 -0.914542 0.057 Uiso 1 1 calc R . . . .
C4 C -0.42777(15) -0.68978(7) -1.1405(4) 0.0540(7) Uani 1 1 d . . . . .
O1 O -0.51510(13) -0.43217(11) -0.4812(5) 0.1112(12) Uani 1 1 d . . . . .
H1 H -0.492385 -0.439418 -0.569581 0.167 Uiso 1 1 calc GR . . . .
C11 C -0.31328(13) -0.53281(7) -0.9421(4) 0.0447(5) Uani 1 1 d . . . . .
C17 C -0.29104(17) -0.40934(9) -1.1373(5) 0.0665(8) Uani 1 1 d . . . . .
H17 H -0.259326 -0.399417 -1.223836 0.080 Uiso 1 1 calc R . . . .
C2 C -0.29310(16) -0.69777(7) -1.1415(5) 0.0611(8) Uani 1 1 d . . . . .
H2 H -0.250730 -0.713124 -1.154994 0.073 Uiso 1 1 calc R . . . .
C5 C -0.42207(14) -0.65160(7) -1.0937(4) 0.0486(6) Uani 1 1 d . . . . .
H5 H -0.464869 -0.636726 -1.076590 0.058 Uiso 1 1 calc R . . . .
C19 C -0.38996(15) -0.39799(8) -0.9242(5) 0.0599(8) Uani 1 1 d . . . . .
H19 H -0.423473 -0.381510 -0.868109 0.072 Uiso 1 1 calc R . . . .
C23 C -0.55876(16) -0.66314(9) -1.3995(5) 0.0630(8) Uani 1 1 d . . . . .
H23 H -0.518228 -0.646612 -1.414580 0.076 Uiso 1 1 calc R . . . .
C3 C -0.36449(17) -0.71274(7) -1.1639(5) 0.0641(8) Uani 1 1 d . . . . .
H3 H -0.370281 -0.738377 -1.194980 0.077 Uiso 1 1 calc R . . . .
C27 C -0.61652(15) -0.71866(7) -1.2579(5) 0.0590(7) Uani 1 1 d . . . . .
C20 C -0.38688(14) -0.43708(7) -0.8804(4) 0.0500(6) Uani 1 1 d . . . . .
C24 C -0.6245(2) -0.65886(11) -1.4932(6) 0.0816(10) Uani 1 1 d . . . . .
H24 H -0.628991 -0.638555 -1.572357 0.098 Uiso 1 1 calc R . . . .
C18 C -0.34178(17) -0.38498(8) -1.0527(5) 0.0652(8) Uani 1 1 d . . . . .
H18 H -0.342979 -0.359207 -1.084221 0.078 Uiso 1 1 calc R . . . .
N5 N -0.59828(18) -0.74648(8) -1.1347(6) 0.0964(12) Uani 1 1 d . . . . .
C21 C -0.5304(2) -0.73756(9) -1.0867(7) 0.0916(14) Uani 1 1 d . . . . .
H21 H -0.503737 -0.751710 -1.003254 0.110 Uiso 1 1 calc R . . . .
C25 C -0.68502(18) -0.68441(10) -1.4726(6) 0.0763(10) Uani 1 1 d . . . . .
H25 H -0.728008 -0.681026 -1.540977 0.092 Uiso 1 1 calc R . . . .
C26 C -0.68231(16) -0.71377(9) -1.3558(5) 0.0684(9) Uani 1 1 d . . . . .
H26 H -0.723049 -0.730186 -1.341237 0.082 Uiso 1 1 calc R . . . .
C28 C -0.4774(4) -0.4444(2) -0.3310(8) 0.131(2) Uani 1 1 d . . . . .
H28A H -0.424161 -0.442263 -0.349681 0.196 Uiso 1 1 calc GR . . . .
H28B H -0.490105 -0.470628 -0.307019 0.196 Uiso 1 1 calc GR . . . .
H28C H -0.491765 -0.428716 -0.232030 0.196 Uiso 1 1 calc GR . . . .

loop_
_atom_site_aniso_label
_atom_site_aniso_U_11
_atom_site_aniso_U_22
_atom_site_aniso_U_33
_atom_site_aniso_U_23
_atom_site_aniso_U_13
_atom_site_aniso_U_12
N1 0.0403(9) 0.0495(10) 0.0592(14) 0.0010(11) -0.0026(10) 0.0125(8)
C6 0.0446(12) 0.0433(12) 0.0477(14) 0.0000(11) -0.0027(11) 0.0034(9)
N2 0.0409(9) 0.0441(10) 0.0532(12) -0.0063(10) 0.0063(10) -0.0030(8)
C7 0.0389(11) 0.0437(11) 0.0454(13) 0.0017(11) -0.0018(10) 0.0020(9)
C8 0.0395(11) 0.0477(11) 0.0455(12) 0.0037(11) -0.0006(10) 0.0076(10)
C16 0.0541(14) 0.0567(14) 0.0531(15) 0.0001(13) 0.0039(13) 0.0013(12)
C9 0.0361(10) 0.0553(13) 0.0520(14) 0.0023(12) -0.0012(11) 0.0020(10)
C12 0.0373(10) 0.0455(11) 0.0503(14) -0.0014(11) 0.0002(11) 0.0028(9)
C14 0.0483(13) 0.0561(14) 0.0651(18) -0.0049(14) 0.0164(14) -0.0006(11)
C1 0.0494(13) 0.0448(12) 0.0523(15) 0.0009(12) -0.0050(12) 0.0073(10)
N4 0.0600(12) 0.0424(10) 0.0693(16) 0.0098(11) -0.0121(12) -0.0065(9)
C13 0.0432(12) 0.0686(16) 0.0687(19) 0.0027(16) -0.0025(13) 0.0184(12)
N3 0.0496(11) 0.0606(12) 0.0715(17) -0.0111(13) 0.0124(12) 0.0049(10)
C15 0.0407(10) 0.0445(11) 0.0469(13) -0.0044(11) -0.0025(11) -0.0020(9)
C22 0.0503(12) 0.0399(10) 0.0525(15) -0.0012(11) 0.0022(12) 0.0017(9)
C10 0.0403(11) 0.0507(12) 0.0526(14) -0.0019(12) 0.0012(12) -0.0042(10)
C4 0.0576(14) 0.0443(12) 0.0602(17) 0.0051(13) -0.0118(14) -0.0044(11)
O1 0.0528(12) 0.175(3) 0.106(2) -0.055(2) 0.0119(15) 0.0174(15)
C11 0.0409(10) 0.0464(11) 0.0467(14) -0.0015(11) 0.0013(11) 0.0017(9)
C17 0.0703(18) 0.0610(16) 0.068(2) 0.0117(16) -0.0017(17) -0.0068(14)
C2 0.0609(15) 0.0453(13) 0.077(2) -0.0043(15) -0.0106(16) 0.0124(11)
C5 0.0463(12) 0.0452(12) 0.0544(15) -0.0005(12) -0.0025(12) 0.0040(10)
C19 0.0600(15) 0.0489(14) 0.071(2) -0.0105(14) -0.0174(16) 0.0125(12)
C23 0.0533(14) 0.0693(17) 0.0664(19) 0.0188(16) 0.0030(14) -0.0005(12)
C3 0.0716(16) 0.0383(12) 0.082(2) -0.0022(14) -0.0152(17) 0.0061(12)
C27 0.0613(15) 0.0423(12) 0.073(2) -0.0002(14) -0.0078(16) -0.0067(11)
C20 0.0429(12) 0.0516(13) 0.0553(15) -0.0078(13) -0.0077(12) 0.0031(10)
C24 0.0720(19) 0.095(2) 0.078(2) 0.030(2) -0.0051(19) 0.0054(18)
C18 0.0680(17) 0.0507(14) 0.077(2) 0.0075(15) -0.0174(17) 0.0000(13)
N5 0.092(2) 0.0657(16) 0.132(3) 0.040(2) -0.031(2) -0.0312(15)
C21 0.091(2) 0.0645(18) 0.119(3) 0.041(2) -0.035(3) -0.0262(17)
C25 0.0586(16) 0.089(2) 0.081(2) -0.005(2) -0.0144(18) 0.0087(15)
C26 0.0546(15) 0.0618(16) 0.089(2) -0.0077(18) -0.0058(17) -0.0054(13)
C28 0.133(4) 0.172(5) 0.088(3) -0.033(4) 0.005(4) -0.015(4)

loop_
_atom_type_symbol
_atom_type_description
_atom_type_scat_dispersion_real
_atom_type_scat_dispersion_imag
_atom_type_scat_source
C C 0.0181 0.0091 'International Tables Vol C Tables 4.2.6.8 and 6.1.1.4'
H H 0.0000 0.0000 'International Tables Vol C Tables 4.2.6.8 and 6.1.1.4'
N N 0.0311 0.0180 'International Tables Vol C Tables 4.2.6.8 and 6.1.1.4'
O O 0.0492 0.0322 'International Tables Vol C Tables 4.2.6.8 and 6.1.1.4'

loop_
_geom_angle_atom_site_label_1
_geom_angle_atom_site_label_2
_geom_angle_atom_site_label_3
_geom_angle
_geom_angle_site_symmetry_1
_geom_angle_site_symmetry_3
_geom_angle_publ_flag
C8 N1 C13 125.1(2) . . ?
C1 N1 C8 108.95(18) . . ?
C1 N1 C13 125.9(2) . . ?
C1 C6 C7 106.3(2) . . ?
C5 C6 C7 133.8(2) . . ?
C5 C6 C1 119.9(2) . . ?
C14 N2 C15 106.6(2) . . ?
C14 N2 C11 125.0(2) . . ?
C15 N2 C11 128.3(2) . . ?
C8 C7 C6 106.5(2) . . ?
C12 C7 C6 134.2(2) . . ?
C12 C7 C8 119.3(2) . . ?
N1 C8 C7 108.8(2) . . ?
N1 C8 C9 129.4(2) . . ?
C9 C8 C7 121.8(2) . . ?
C17 C16 C15 116.7(3) . . ?
C10 C9 C8 117.8(2) . . ?
C11 C12 C7 118.7(2) . . ?
N3 C14 N2 113.6(3) . . ?
N1 C1 C6 109.5(2) . . ?
N1 C1 C2 129.5(2) . . ?
C2 C1 C6 121.0(2) . . ?
C22 N4 C4 127.5(2) . . ?
C21 N4 C22 105.1(2) . . ?
C21 N4 C4 127.3(3) . . ?
C14 N3 C20 104.9(2) . . ?
N2 C15 C20 104.9(2) . . ?
C16 C15 N2 132.6(2) . . ?
C16 C15 C20 122.6(2) . . ?
N4 C22 C23 131.8(2) . . ?
N4 C22 C27 105.7(2) . . ?
C23 C22 C27 122.5(3) . . ?
C9 C10 C11 121.2(2) . . ?
C5 C4 N4 119.0(2) . . ?
C5 C4 C3 121.8(2) . . ?
C3 C4 N4 119.2(2) . . ?
C12 C11 N2 119.5(2) . . ?
C12 C11 C10 121.2(2) . . ?
C10 C11 N2 119.3(2) . . ?
C16 C17 C18 121.6(3) . . ?
C3 C2 C1 118.3(2) . . ?
C4 C5 C6 118.3(2) . . ?
C18 C19 C20 117.6(3) . . ?
C24 C23 C22 116.2(3) . . ?
C2 C3 C4 120.6(2) . . ?
C22 C27 C26 120.1(3) . . ?
N5 C27 C22 110.2(3) . . ?
N5 C27 C26 129.7(3) . . ?
N3 C20 C15 110.0(2) . . ?
N3 C20 C19 130.2(3) . . ?
C15 C20 C19 119.7(3) . . ?
C23 C24 C25 121.7(3) . . ?
C19 C18 C17 121.8(3) . . ?
C21 N5 C27 103.8(3) . . ?
N5 C21 N4 115.2(3) . . ?
C26 C25 C24 121.6(3) . . ?
C25 C26 C27 117.9(3) . . ?

loop_
_geom_bond_atom_site_label_1
_geom_bond_atom_site_label_2
_geom_bond_distance
_geom_bond_site_symmetry_2
_geom_bond_publ_flag
N1 C8 1.385(3) . ?
N1 C1 1.371(3) . ?
N1 C13 1.456(3) . ?
C6 C7 1.444(3) . ?
C6 C1 1.413(3) . ?
C6 C5 1.392(3) . ?
N2 C14 1.356(3) . ?
N2 C15 1.392(3) . ?
N2 C11 1.433(3) . ?
C7 C8 1.415(3) . ?
C7 C12 1.391(3) . ?
C8 C9 1.388(3) . ?
C16 C15 1.386(4) . ?
C16 C17 1.378(4) . ?
C9 C10 1.365(3) . ?
C12 C11 1.372(3) . ?
C14 N3 1.309(4) . ?
C1 C2 1.392(4) . ?
N4 C22 1.378(4) . ?
N4 C4 1.435(3) . ?
N4 C21 1.359(4) . ?
N3 C20 1.389(4) . ?
C15 C20 1.396(4) . ?
C22 C23 1.387(4) . ?
C22 C27 1.394(4) . ?
C10 C11 1.410(3) . ?
C4 C5 1.381(4) . ?
C4 C3 1.392(4) . ?
O1 C28 1.385(7) . ?
C17 C18 1.394(5) . ?
C2 C3 1.383(4) . ?
C19 C20 1.404(4) . ?
C19 C18 1.372(5) . ?
C23 C24 1.374(5) . ?
C27 N5 1.383(5) . ?
C27 C26 1.394(4) . ?
C24 C25 1.406(5) . ?
N5 C21 1.299(4) . ?
C25 C26 1.352(5) . ?

loop_
_geom_torsion_atom_site_label_1
_geom_torsion_atom_site_label_2
_geom_torsion_atom_site_label_3
_geom_torsion_atom_site_label_4
_geom_torsion
_geom_torsion_site_symmetry_1
_geom_torsion_site_symmetry_2
_geom_torsion_site_symmetry_3
_geom_torsion_site_symmetry_4
_geom_torsion_publ_flag
N1 C8 C9 C10 -179.4(3) . . . . ?
N1 C1 C2 C3 -179.5(3) . . . . ?
C6 C7 C8 N1 -0.6(3) . . . . ?
C6 C7 C8 C9 179.9(3) . . . . ?
C6 C7 C12 C11 -179.6(3) . . . . ?
C6 C1 C2 C3 1.7(5) . . . . ?
N2 C14 N3 C20 -0.1(3) . . . . ?
N2 C15 C20 N3 0.2(3) . . . . ?
N2 C15 C20 C19 -179.7(2) . . . . ?
C7 C6 C1 N1 -0.8(3) . . . . ?
C7 C6 C1 C2 178.2(3) . . . . ?
C7 C6 C5 C4 -179.3(3) . . . . ?
C7 C8 C9 C10 0.0(4) . . . . ?
C7 C12 C11 N2 -178.5(2) . . . . ?
C7 C12 C11 C10 -0.4(4) . . . . ?
C8 N1 C1 C6 0.4(3) . . . . ?
C8 N1 C1 C2 -178.4(3) . . . . ?
C8 C7 C12 C11 0.0(4) . . . . ?
C8 C9 C10 C11 -0.4(4) . . . . ?
C16 C15 C20 N3 -179.8(2) . . . . ?
C16 C15 C20 C19 0.4(4) . . . . ?
C16 C17 C18 C19 -0.1(5) . . . . ?
C9 C10 C11 N2 178.7(3) . . . . ?
C9 C10 C11 C12 0.6(4) . . . . ?
C12 C7 C8 N1 179.7(2) . . . . ?
C12 C7 C8 C9 0.2(4) . . . . ?
C14 N2 C15 C16 179.7(3) . . . . ?
C14 N2 C15 C20 -0.2(3) . . . . ?
C14 N2 C11 C12 48.8(4) . . . . ?
C14 N2 C11 C10 -129.4(3) . . . . ?
C14 N3 C20 C15 -0.1(3) . . . . ?
C14 N3 C20 C19 179.8(3) . . . . ?
C1 N1 C8 C7 0.1(3) . . . . ?
C1 N1 C8 C9 179.6(3) . . . . ?
C1 C6 C7 C8 0.8(3) . . . . ?
C1 C6 C7 C12 -179.5(3) . . . . ?
C1 C6 C5 C4 -0.4(4) . . . . ?
C1 C2 C3 C4 -1.1(5) . . . . ?
N4 C22 C23 C24 -179.8(3) . . . . ?
N4 C22 C27 N5 -0.9(4) . . . . ?
N4 C22 C27 C26 -179.8(3) . . . . ?
N4 C4 C5 C6 -178.4(3) . . . . ?
N4 C4 C3 C2 179.2(3) . . . . ?
C13 N1 C8 C7 -179.8(3) . . . . ?
C13 N1 C8 C9 -0.3(5) . . . . ?
C13 N1 C1 C6 -179.7(3) . . . . ?
C13 N1 C1 C2 1.5(5) . . . . ?
C15 N2 C14 N3 0.2(3) . . . . ?
C15 N2 C11 C12 -126.8(3) . . . . ?
C15 N2 C11 C10 55.0(4) . . . . ?
C15 C16 C17 C18 0.5(4) . . . . ?
C22 N4 C4 C5 55.8(4) . . . . ?
C22 N4 C4 C3 -123.7(3) . . . . ?
C22 N4 C21 N5 -0.5(5) . . . . ?
C22 C23 C24 C25 -1.3(6) . . . . ?
C22 C27 N5 C21 0.6(5) . . . . ?
C22 C27 C26 C25 0.5(5) . . . . ?
C4 N4 C22 C23 0.4(5) . . . . ?
C4 N4 C22 C27 -179.8(3) . . . . ?
C4 N4 C21 N5 -179.9(4) . . . . ?
C11 N2 C14 N3 -176.2(3) . . . . ?
C11 N2 C15 C16 -4.0(5) . . . . ?
C11 N2 C15 C20 176.0(2) . . . . ?
C17 C16 C15 N2 179.4(3) . . . . ?
C17 C16 C15 C20 -0.7(4) . . . . ?
C5 C6 C7 C8 179.8(3) . . . . ?
C5 C6 C7 C12 -0.6(6) . . . . ?
C5 C6 C1 N1 -179.9(3) . . . . ?
C5 C6 C1 C2 -1.0(4) . . . . ?
C5 C4 C3 C2 -0.3(5) . . . . ?
C23 C22 C27 N5 178.9(3) . . . . ?
C23 C22 C27 C26 0.0(5) . . . . ?
C23 C24 C25 C26 1.9(6) . . . . ?
C3 C4 C5 C6 1.1(4) . . . . ?
C27 C22 C23 C24 0.4(5) . . . . ?
C27 N5 C21 N4 -0.1(6) . . . . ?
C20 C19 C18 C17 -0.3(5) . . . . ?
C24 C25 C26 C27 -1.4(6) . . . . ?
C18 C19 C20 N3 -179.7(3) . . . . ?
C18 C19 C20 C15 0.1(4) . . . . ?
N5 C27 C26 C25 -178.2(4) . . . . ?
C21 N4 C22 C23 -179.0(4) . . . . ?
C21 N4 C22 C27 0.8(4) . . . . ?
C21 N4 C4 C5 -124.9(4) . . . . ?
C21 N4 C4 C3 55.6(5) . . . . ?
C26 C27 N5 C21 179.4(4) . . . . ?
